data_4130176
loop_
_publ_author_name
'Qin, Jun-Sheng'
'Du, Dong-Ying'
'Li, Mian'
'Lian, Xi-Zhen'
'Dong, Long-Zhang'
'Bosch, Mathieu'
'Su, Zhong-Min'
'Zhang, Qiang'
'Li, Shun-Li'
'Lan, Ya-Qian'
'Yuan, Shuai'
'Zhou, Hong-Cai'

_publ_section_title
;
 Derivation and Decoration of Nets with Trigonal-Prismatic Nodes: A Unique
 Route to Reticular Synthesis of Metal-Organic Frameworks.
;
_journal_issue 16
_journal_name_full 'Journal of the American Chemical Society'
_journal_page_first 5299
_journal_page_last 5307
_journal_paper_doi 10.1021/jacs.6b01093
_journal_volume 138
_journal_year 2016
_chemical_formula_moiety 'C88 H64 N20 O24 S3 Zn8'
_chemical_formula_sum 'C88 H64 N20 O24 S3 Zn8'
_chemical_formula_weight 2404.73
_space_group_IT_number 12
_space_group_name_Hall '-C 2y'
_space_group_name_H-M_alt 'C 1 2/m 1'
_symmetry_cell_setting monoclinic
_symmetry_space_group_name_Hall '-C 2y'
_symmetry_space_group_name_H-M 'C 1 2/m 1'
_atom_sites_solution_hydrogens geom
_atom_sites_solution_primary direct
_atom_sites_solution_secondary difmap
_audit_creation_method SHELXL-97
_cell_angle_alpha 90.00
_cell_angle_beta 129.90
_cell_angle_gamma 90.00
_cell_formula_units_Z 4
_cell_length_a 52.786
_cell_length_b 21.894
_cell_length_c 33.863
_cell_measurement_temperature 293(2)
_cell_volume 30023.282
_computing_cell_refinement 'SMART (Bruker, 1997)'
_computing_data_collection 'SMART (Bruker, 1997)'
_computing_data_reduction SAINT
_computing_molecular_graphics 'SHELXTL-PLUS (Sheldrick, 1990)'
_computing_publication_material SHELXL-97
_computing_structure_refinement 'SHELXL-97 (Sheldrick, 1997)'
_computing_structure_solution 'SHELXS-97(Sheldrick, 1997)'
_diffrn_ambient_temperature 293(2)
_diffrn_measured_fraction_theta_full 0.984
_diffrn_measured_fraction_theta_max 0.984
_diffrn_measurement_device_type 'Bruker APEX CCD area-detector'
_diffrn_measurement_method '\w scans'
_diffrn_radiation_monochromator graphite
_diffrn_radiation_source 'fine-focus sealed tube'
_diffrn_radiation_type MoK\a
_diffrn_radiation_wavelength 0.71073
_diffrn_reflns_av_R_equivalents 0.2557
_diffrn_reflns_av_sigmaI/netI 0.1654
_diffrn_reflns_limit_h_max 48
_diffrn_reflns_limit_h_min -47
_diffrn_reflns_limit_k_max 19
_diffrn_reflns_limit_k_min -20
_diffrn_reflns_limit_l_max 26
_diffrn_reflns_limit_l_min -30
_diffrn_reflns_number 58071
_diffrn_reflns_theta_full 19.19
_diffrn_reflns_theta_max 19.19
_diffrn_reflns_theta_min 0.78
_exptl_absorpt_coefficient_mu 0.676
_exptl_absorpt_correction_T_max 0.8767
_exptl_absorpt_correction_T_min 0.8601
_exptl_absorpt_correction_type multi-scan
_exptl_absorpt_process_details 'SADABS(Sheldrick, 1996)'
_exptl_crystal_colour colorless
_exptl_crystal_density_diffrn 0.532
_exptl_crystal_density_method 'not measured'
_exptl_crystal_description block
_exptl_crystal_F_000 4848
_exptl_crystal_size_max 0.23
_exptl_crystal_size_mid 0.20
_exptl_crystal_size_min 0.20
_refine_diff_density_max 0.415
_refine_diff_density_min -0.513
_refine_diff_density_rms 0.068
_refine_ls_extinction_method none
_refine_ls_goodness_of_fit_ref 0.991
_refine_ls_hydrogen_treatment constr
_refine_ls_matrix_type full
_refine_ls_number_parameters 410
_refine_ls_number_reflns 12692
_refine_ls_number_restraints 3
_refine_ls_restrained_S_all 0.992
_refine_ls_R_factor_all 0.1436
_refine_ls_R_factor_gt 0.0915
_refine_ls_shift/su_max 0.047
_refine_ls_shift/su_mean 0.006
_refine_ls_structure_factor_coef Fsqd
_refine_ls_weighting_details 'calc w=1/[\s^2^(Fo^2^)+(0.0730P)^2^+0.0000P] where P=(Fo^2^+2Fc^2^)/3'
_refine_ls_weighting_scheme calc
_refine_ls_wR_factor_gt 0.1799
_refine_ls_wR_factor_ref 0.1972
_reflns_number_gt 6486
_reflns_number_total 12692
_reflns_threshold_expression >2\s(I)
_cod_data_source_file ja6b01093_si_002.cif
_cod_data_source_block TPMOF-6
_cod_original_cell_volume 30021.5
_cod_original_sg_symbol_Hall -C2y
_cod_original_sg_symbol_H-M C2/m
_cod_database_code 4130176

loop_
_symmetry_equiv_pos_as_xyz
'x, y, z'
'-x, y, -z'
'x+1/2, y+1/2, z'
'-x+1/2, y+1/2, -z'
'-x, -y, -z'
'x, -y, z'
'-x+1/2, -y+1/2, -z'
'x+1/2, -y+1/2, z'

loop_
_atom_site_label
_atom_site_type_symbol
_atom_site_fract_x
_atom_site_fract_y
_atom_site_fract_z
_atom_site_U_iso_or_equiv
_atom_site_adp_type
_atom_site_occupancy
_atom_site_symmetry_multiplicity
_atom_site_calc_flag
_atom_site_refinement_flags
C1 C 0.2638(3) 0.1144(5) 0.8021(4) 0.085(3) Uiso 1 1 d .
C2 C 0.2267(2) 0.1284(4) 0.7698(3) 0.072(3) Uiso 1 1 d .
C3 C 0.1668(2) 0.1284(4) 0.7113(3) 0.071(3) Uiso 1 1 d .
C4 C 0.1322(3) 0.1163(5) 0.6692(4) 0.081(3) Uiso 1 1 d .
C5 C 0.1792(3) 0.1802(5) 0.7405(4) 0.133(4) Uiso 1 1 d .
H5 H 0.1662 0.2116 0.7372 0.160 Uiso 1 1 calc R
C6 C 0.2150(3) 0.1806(5) 0.7770(4) 0.119(4) Uiso 1 1 d .
H6 H 0.2281 0.2109 0.8013 0.142 Uiso 1 1 calc R
C7 C 0.2605(5) 0.0000 0.6694(7) 0.096(5) Uiso 1 2 d S
C8 C 0.2260(3) 0.0000 0.6246(5) 0.077(4) Uiso 1 2 d S
C9 C 0.1644(3) 0.0000 0.5639(5) 0.069(4) Uiso 1 2 d S
C10 C 0.1312(4) 0.0000 0.5454(6) 0.064(4) Uiso 1 2 d S
C11 C 0.1781(4) 0.0000 0.5400(6) 0.130(6) Uiso 1 2 d S
H11 H 0.1654 0.0000 0.5044 0.156 Uiso 1 2 calc SR
C12 C 0.2138(5) 0.0000 0.5750(8) 0.185(8) Uiso 1 2 d S
H12 H 0.2266 0.0000 0.5650 0.222 Uiso 1 2 calc SR
C13 C 0.3564(3) 0.1545(6) 0.8185(5) 0.138(5) Uiso 1 1 d .
H13 H 0.3673 0.1912 0.8340 0.166 Uiso 1 1 calc R
C14 C 0.3554(3) 0.1242(6) 0.7825(5) 0.139(5) Uiso 1 1 d .
H14 H 0.3647 0.1383 0.7683 0.167 Uiso 1 1 calc R
C15 C 0.0368(2) 0.1222(5) 0.4662(4) 0.087(3) Uiso 1 1 d .
H15 H 0.0269 0.1360 0.4332 0.104 Uiso 1 1 calc R
C16 C 0.0355(2) 0.1520(4) 0.4979(4) 0.074(3) Uiso 1 1 d .
H16 H 0.0244 0.1884 0.4917 0.088 Uiso 1 1 calc R
C17 C 0.3560(3) 0.0327(4) 0.9531(5) 0.121(4) Uiso 1 1 d .
H17 H 0.3662 0.0574 0.9819 0.145 Uiso 1 1 calc R
C18 C 0.0371(2) 0.0297(3) 0.6361(3) 0.084(3) Uiso 1 1 d .
H18 H 0.0275 0.0546 0.6454 0.101 Uiso 1 1 calc R
C19 C 0.0363(2) 0.2126(4) 0.6111(4) 0.084(3) Uiso 1 1 d .
C20 C 0.0182(3) 0.2779(5) 0.6152(4) 0.117(4) Uiso 1 1 d .
C21 C 0.0107(3) 0.3233(6) 0.5852(4) 0.134(4) Uiso 1 1 d .
H21 H 0.0145 0.3189 0.5621 0.161 Uiso 1 1 calc R
C22 C -0.0037(3) 0.3825(6) 0.5845(5) 0.148(5) Uiso 1 1 d .
H22 H -0.0082 0.4152 0.5633 0.177 Uiso 1 1 calc R
C23 C -0.0096(3) 0.3833(5) 0.6177(4) 0.114(4) Uiso 1 1 d .
C24 C -0.0015(3) 0.3386(6) 0.6507(4) 0.137(4) Uiso 1 1 d .
H24 H -0.0039 0.3429 0.6755 0.165 Uiso 1 1 calc R
C25 C 0.0111(3) 0.2827(6) 0.6458(4) 0.139(4) Uiso 1 1 d .
H25 H 0.0143 0.2489 0.6651 0.167 Uiso 1 1 calc R
C26 C -0.0103(3) 0.5000 0.6172(5) 0.104(5) Uiso 1 2 d S
H26 H 0.0018 0.5000 0.6060 0.125 Uiso 1 2 calc SR
C27 C -0.0192(3) 0.4450(5) 0.6255(4) 0.113(4) Uiso 1 1 d .
C28 C -0.0415(2) 0.4457(5) 0.6361(4) 0.114(4) Uiso 1 1 d .
H28 H -0.0478 0.4092 0.6415 0.137 Uiso 1 1 calc R
C29 C -0.0534(4) 0.5000 0.6381(6) 0.117(5) Uiso 1 2 d S
C30 C -0.0752(5) 0.5000 0.6536(7) 0.148(7) Uiso 1 2 d S
C31 C 0.0319(4) 0.0000 0.3696(6) 0.103(5) Uiso 1 2 d S
C32 C 0.0085(4) 0.0000 0.3049(6) 0.111(5) Uiso 1 2 d S
C33 C -0.0039(4) -0.0480(8) 0.2804(7) 0.239(8) Uiso 1 1 d .
H33 H 0.0015 -0.0843 0.2985 0.286 Uiso 1 1 calc R
C34 C -0.0286(4) -0.0504(8) 0.2193(6) 0.218(7) Uiso 1 1 d .
H34 H -0.0386 -0.0866 0.2013 0.262 Uiso 1 1 calc R
C35 C -0.0340(4) 0.0000 0.1963(6) 0.110(5) Uiso 1 2 d S
C36 C -0.0572(4) 0.0000 0.1375(6) 0.118(5) Uiso 1 2 d S
C37 C -0.0669(2) 0.0546(5) 0.1112(4) 0.108(3) Uiso 1 1 d .
H37 H -0.0588 0.0910 0.1296 0.130 Uiso 1 1 calc R
C38 C -0.0890(3) 0.0563(6) 0.0564(5) 0.149(5) Uiso 1 1 d .
C39 C -0.0993(4) 0.0000 0.0316(6) 0.130(6) Uiso 1 2 d S
H39 H -0.1142 0.0000 -0.0042 0.156 Uiso 1 2 calc SR
C40 C -0.0997(3) 0.1162(6) 0.0296(5) 0.141(4) Uiso 1 1 d .
C41 C -0.1073(3) 0.1181(7) -0.0174(6) 0.187(6) Uiso 1 1 d .
H41 H -0.1045 0.0856 -0.0320 0.224 Uiso 1 1 calc R
C42 C -0.1208(3) 0.1803(7) -0.0427(5) 0.174(5) Uiso 1 1 d .
H42 H -0.1251 0.1823 -0.0740 0.209 Uiso 1 1 calc R
C43 C -0.1078(3) 0.1632(8) 0.0486(6) 0.198(6) Uiso 1 1 d .
H43 H -0.1054 0.1602 0.0783 0.238 Uiso 1 1 calc R
C44 C -0.1207(4) 0.2173(8) 0.0148(6) 0.206(6) Uiso 1 1 d .
H44 H -0.1252 0.2502 0.0269 0.247 Uiso 1 1 calc R
C45 C 0.3630(5) 0.0000 0.7014(9) 0.187(10) Uiso 1 2 d SD
C46 C 0.3820(5) 0.0000 0.6758(7) 0.138(6) Uiso 1 2 d S
C47 C 0.3982(5) 0.0449(9) 0.6821(8) 0.292(11) Uiso 1 1 d .
H47 H 0.4056 0.0734 0.7078 0.350 Uiso 1 1 calc R
C48 C 0.4057(5) 0.0519(9) 0.6450(8) 0.290(10) Uiso 1 1 d .
H48 H 0.3991 0.0835 0.6218 0.348 Uiso 1 1 calc R
C49 C 0.3596(3) 0.2092(6) 0.9379(5) 0.145(5) Uiso 1 1 d D
C50 C 0.3725(3) 0.2705(6) 0.9674(6) 0.170(5) Uiso 1 1 d D
N1 N 0.3386(2) 0.1217(5) 0.8285(4) 0.107(3) Uani 1 1 d .
N2 N 0.32929(19) 0.0731(4) 0.7982(4) 0.083(3) Uani 1 1 d .
N3 N 0.3388(2) 0.0701(4) 0.7699(4) 0.105(3) Uani 1 1 d .
N4 N 0.05369(16) 0.0697(3) 0.4850(3) 0.063(2) Uani 1 1 d .
N5 N 0.06412(15) 0.0697(3) 0.5331(3) 0.053(2) Uani 1 1 d .
N6 N 0.05370(16) 0.1192(4) 0.5415(2) 0.059(2) Uani 1 1 d .
N7 N 0.3397(2) 0.0515(4) 0.9066(3) 0.106(3) Uani 1 1 d .
N8 N 0.3301(3) 0.0000 0.8773(4) 0.086(4) Uani 1 2 d S
N9 N 0.0643(2) 0.0000 0.6108(3) 0.064(3) Uani 1 2 d S
N10 N 0.05389(16) 0.0490(3) 0.6198(2) 0.064(2) Uani 1 1 d .
O1 O 0.1105(2) 0.0000 0.4932(4) 0.097(3) Uani 1 2 d S
O2 O 0.12390(18) 0.0000 0.5718(3) 0.069(2) Uani 1 2 d S
O3 O 0.12529(12) 0.0661(2) 0.6455(2) 0.0682(17) Uani 1 1 d .
O4 O 0.11008(15) 0.1496(3) 0.6627(2) 0.0859(19) Uani 1 1 d .
O5 O 0.2830(2) 0.0000 0.6647(3) 0.100(3) Uani 1 2 d S
O6 O 0.26847(19) 0.0000 0.7131(3) 0.082(3) Uani 1 2 d S
O7 O 0.26802(14) 0.0648(3) 0.7868(2) 0.0868(19) Uani 1 1 d .
O8 O 0.28415(16) 0.1507(3) 0.8368(2) 0.104(2) Uani 1 1 d .
O9 O 0.0395(2) 0.1796(4) 0.6431(3) 0.162(3) Uiso 1 1 d .
O10 O 0.0406(2) 0.2209(4) 0.5839(3) 0.161(3) Uiso 1 1 d .
O11 O 0.3526(2) 0.2183(4) 0.9031(4) 0.187(4) Uiso 1 1 d .
O12 O 0.3526(3) 0.1783(6) 0.9575(4) 0.239(5) Uiso 1 1 d .
O13 O 0.3535(3) 0.0415(5) 0.6974(5) 0.235(5) Uiso 1 1 d .
O14 O 0.0374(2) 0.0502(4) 0.3839(3) 0.173(3) Uiso 1 1 d .
Zn1 Zn 0.06276(3) 0.0000 0.45767(5) 0.0693(5) Uani 1 2 d S
Zn2 Zn 0.09415(3) 0.0000 0.58939(5) 0.0569(5) Uani 1 2 d S
Zn3 Zn 0.06305(2) 0.13431(4) 0.60901(4) 0.0680(4) Uani 1 1 d .
Zn4 Zn 0.29880(3) 0.0000 0.79337(6) 0.0730(5) Uani 1 2 d S
Zn5 Zn 0.32923(4) 0.0000 0.72334(7) 0.0938(6) Uani 1 2 d SD
Zn6 Zn 0.33014(3) 0.13410(5) 0.87521(4) 0.0961(5) Uani 1 1 d D
S1 S 0.19661(6) 0.08350(10) 0.72278(9) 0.0757(8) Uani 1 1 d .
S2 S 0.19616(8) 0.0000 0.62839(13) 0.0781(11) Uani 1 2 d S

loop_
_atom_site_aniso_label
_atom_site_aniso_U_11
_atom_site_aniso_U_22
_atom_site_aniso_U_33
_atom_site_aniso_U_23
_atom_site_aniso_U_13
_atom_site_aniso_U_12
N1 0.104(7) 0.093(7) 0.130(8) -0.025(6) 0.077(7) -0.018(6)
N2 0.075(6) 0.073(7) 0.109(8) 0.016(6) 0.062(6) -0.001(5)
N3 0.103(7) 0.097(8) 0.141(9) -0.018(6) 0.090(7) -0.019(6)
N4 0.064(5) 0.052(5) 0.055(5) 0.003(4) 0.029(5) 0.022(4)
N5 0.050(5) 0.041(5) 0.065(6) -0.007(4) 0.036(5) 0.002(4)
N6 0.061(5) 0.068(6) 0.044(5) 0.013(4) 0.032(4) 0.004(4)
N7 0.105(7) 0.108(8) 0.067(7) -0.004(5) 0.038(6) -0.005(6)
N8 0.075(9) 0.119(12) 0.050(9) 0.000 0.034(8) 0.000
N9 0.079(8) 0.034(7) 0.080(8) 0.000 0.052(7) 0.000
N10 0.070(5) 0.045(5) 0.085(5) 0.005(4) 0.054(5) 0.000(4)
O1 0.110(8) 0.094(7) 0.112(9) 0.000 0.083(7) 0.000
O2 0.076(6) 0.097(7) 0.050(6) 0.000 0.049(5) 0.000
O3 0.062(4) 0.072(4) 0.074(4) 0.006(3) 0.045(4) 0.008(3)
O4 0.088(5) 0.082(5) 0.101(5) -0.009(4) 0.067(4) -0.012(4)
O5 0.086(7) 0.128(8) 0.101(8) 0.000 0.066(7) 0.000
O6 0.077(6) 0.100(7) 0.078(7) 0.000 0.053(6) 0.000
O7 0.085(5) 0.083(5) 0.094(5) -0.002(4) 0.058(4) -0.003(4)
O8 0.100(5) 0.093(5) 0.105(5) -0.025(4) 0.060(5) -0.011(4)
Zn1 0.0686(11) 0.0707(11) 0.0663(11) 0.000 0.0423(10) 0.000
Zn2 0.0585(10) 0.0443(9) 0.0748(11) 0.000 0.0459(9) 0.000
Zn3 0.0673(8) 0.0486(7) 0.0964(9) -0.0074(6) 0.0563(7) 0.0037(6)
Zn4 0.0616(11) 0.0759(11) 0.0843(13) 0.000 0.0481(11) 0.000
Zn5 0.0731(13) 0.1190(15) 0.1138(15) 0.000 0.0712(13) 0.000
Zn6 0.0751(9) 0.0952(10) 0.0957(10) -0.0236(7) 0.0445(8) -0.0143(7)
S1 0.0795(18) 0.0635(16) 0.0851(19) -0.0086(13) 0.0532(17) 0.0014(14)
S2 0.080(3) 0.092(3) 0.081(3) 0.000 0.061(3) 0.000

loop_
_atom_type_symbol
_atom_type_description
_atom_type_scat_dispersion_real
_atom_type_scat_dispersion_imag
_atom_type_scat_source
C C 0.0033 0.0016 'International Tables Vol C Tables 4.2.6.8 and 6.1.1.4'
H H 0.0000 0.0000 'International Tables Vol C Tables 4.2.6.8 and 6.1.1.4'
N N 0.0061 0.0033 'International Tables Vol C Tables 4.2.6.8 and 6.1.1.4'
O O 0.0106 0.0060 'International Tables Vol C Tables 4.2.6.8 and 6.1.1.4'
Zn Zn 0.2839 1.4301 'International Tables Vol C Tables 4.2.6.8 and 6.1.1.4'
S S 0.1246 0.1234 'International Tables Vol C Tables 4.2.6.8 and 6.1.1.4'

loop_
_geom_angle_atom_site_label_1
_geom_angle_atom_site_label_2
_geom_angle_atom_site_label_3
_geom_angle
_geom_angle_site_symmetry_1
_geom_angle_site_symmetry_3
O8 C1 O7 130.7(10) . .
O8 C1 C2 118.5(10) . .
O7 C1 C2 110.8(10) . .
C6 C2 C1 123.0(9) . .
C6 C2 S1 113.2(7) . .
C1 C2 S1 123.9(8) . .
C5 C3 C4 125.6(10) . .
C5 C3 S1 112.1(8) . .
C4 C3 S1 121.6(8) . .
O3 C4 O4 121.8(10) . .
O3 C4 C3 116.8(10) . .
O4 C4 C3 120.3(10) . .
C3 C5 C6 112.5(11) . .
C3 C5 H5 123.7 . .
C6 C5 H5 123.7 . .
C2 C6 C5 109.0(10) . .
C2 C6 H6 125.5 . .
C5 C6 H6 125.5 . .
O6 C7 O5 120.4(16) . .
O6 C7 C8 119.0(17) . .
O5 C7 C8 120.6(16) . .
C12 C8 C7 125.5(17) . .
C12 C8 S2 111.9(14) . .
C7 C8 S2 122.6(13) . .
C11 C9 C10 133.8(15) . .
C11 C9 S2 107.2(11) . .
C10 C9 S2 119.0(12) . .
O2 C10 O1 127.5(14) . .
O2 C10 C9 124.7(15) . .
O1 C10 C9 107.8(14) . .
C9 C11 C12 114.4(17) . .
C9 C11 H11 122.8 . .
C12 C11 H11 122.8 . .
C8 C12 C11 110.6(19) . .
C8 C12 H12 124.7 . .
C11 C12 H12 124.7 . .
C14 C13 N1 108.9(12) . .
C14 C13 H13 125.6 . .
N1 C13 H13 125.6 . .
C13 C14 N3 110.6(12) . .
C13 C14 H14 124.7 . .
N3 C14 H14 124.7 . .
C16 C15 N4 114.3(10) . .
C16 C15 H15 122.8 . .
N4 C15 H15 122.8 . .
C15 C16 N6 105.1(9) . .
C15 C16 H16 127.5 . .
N6 C16 H16 127.5 . .
N7 C17 C17 108.8(6) . 6
N7 C17 H17 125.6 . .
C17 C17 H17 125.6 6 .
C18 C18 N10 108.0(4) 6 .
C18 C18 H18 126.0 6 .
N10 C18 H18 126.0 . .
O10 C19 O9 149.0(12) . .
O10 C19 C20 110.0(11) . .
O9 C19 C20 100.8(10) . .
O10 C19 Zn3 68.1(7) . .
O9 C19 Zn3 81.0(7) . .
C20 C19 Zn3 175.1(7) . .
C21 C20 C25 117.3(13) . .
C21 C20 C19 118.3(12) . .
C25 C20 C19 124.4(12) . .
C20 C21 C22 125.5(13) . .
C20 C21 H21 117.2 . .
C22 C21 H21 117.2 . .
C23 C22 C21 112.7(12) . .
C23 C22 H22 123.7 . .
C21 C22 H22 123.7 . .
C24 C23 C22 124.6(13) . .
C24 C23 C27 118.0(12) . .
C22 C23 C27 116.0(12) . .
C23 C24 C25 116.5(12) . .
C23 C24 H24 121.7 . .
C25 C24 H24 121.7 . .
C20 C25 C24 122.9(13) . .
C20 C25 H25 118.6 . .
C24 C25 H25 118.6 . .
C27 C26 C27 120.4(16) . 6_565
C27 C26 H26 119.8 . .
C27 C26 H26 119.8 6_565 .
C26 C27 C28 118.9(13) . .
C26 C27 C23 122.6(11) . .
C28 C27 C23 118.1(10) . .
C29 C28 C27 120.1(13) . .
C29 C28 H28 120.0 . .
C27 C28 H28 120.0 . .
C28 C29 C28 120.6(18) . 6_565
C28 C29 C30 119.1(9) . .
C28 C29 C30 119.1(9) 6_565 .
C48 C30 C48 106(2) 8_455 3_455
C48 C30 C29 121.2(14) 8_455 .
C48 C30 C29 121.2(14) 3_455 .
O14 C31 O14 142.5(19) . 6
O14 C31 C32 108.7(9) . .
O14 C31 C32 108.7(9) 6 .
O14 C31 Zn1 71.3(9) . .
O14 C31 Zn1 71.3(9) 6 .
C32 C31 Zn1 178.7(10) . .
C33 C32 C33 117(2) . 6
C33 C32 C31 120.2(12) . .
C33 C32 C31 120.2(12) 6 .
C32 C33 C34 122.8(19) . .
C32 C33 H33 118.6 . .
C34 C33 H33 118.6 . .
C35 C34 C33 116.2(18) . .
C35 C34 H34 121.9 . .
C33 C34 H34 121.9 . .
C34 C35 C34 120(2) . 6
C34 C35 C36 118.3(12) . .
C34 C35 C36 118.3(12) 6 .
C37 C36 C37 120.3(16) 6 .
C37 C36 C35 119.8(8) 6 .
C37 C36 C35 119.8(8) . .
C36 C37 C38 121.3(13) . .
C36 C37 H37 119.4 . .
C38 C37 H37 119.4 . .
C39 C38 C37 116.1(14) . .
C39 C38 C40 124.3(13) . .
C37 C38 C40 119.6(12) . .
C38 C39 C38 124.8(19) . 6
C38 C39 H39 117.6 . .
C38 C39 H39 117.6 6 .
C41 C40 C43 123.9(15) . .
C41 C40 C38 116.9(14) . .
C43 C40 C38 117.9(14) . .
C40 C41 C42 111.3(14) . .
C40 C41 H41 124.3 . .
C42 C41 H41 124.3 . .
C50 C42 C41 137.0(15) 8_454 .
C50 C42 H42 111.5 8_454 .
C41 C42 H42 111.5 . .
C40 C43 C44 110.6(15) . .
C40 C43 H43 124.7 . .
C44 C43 H43 124.7 . .
C50 C44 C43 132.9(15) 8_454 .
C50 C44 H44 113.5 8_454 .
C43 C44 H44 113.5 . .
O13 C45 O13 130(2) 6 .
O13 C45 C46 109.9(11) 6 .
O13 C45 C46 109.9(11) . .
O13 C45 Zn5 67.9(9) 6 .
O13 C45 Zn5 67.9(9) . .
C46 C45 Zn5 171.1(16) . .
C47 C46 C47 106(3) 6 .
C47 C46 C45 119.1(16) 6 .
C47 C46 C45 119.1(16) . .
C46 C47 C48 117(2) . .
C46 C47 C47 36.9(13) . 6
C48 C47 C47 95.6(12) . 6
C46 C47 H47 121.6 . .
C48 C47 H47 121.6 . .
C47 C47 H47 132.0 6 .
C30 C48 C47 106(2) 3_545 .
C30 C48 H48 127.1 3_545 .
C47 C48 H48 127.1 . .
O11 C49 O12 141.0(14) . .
O11 C49 C50 105.3(16) . .
O12 C49 C50 107.7(14) . .
O11 C49 Zn6 62.7(8) . .
O12 C49 Zn6 80.8(8) . .
C50 C49 Zn6 164.6(12) . .
C42 C50 C44 103.7(13) 8_556 8_556
C42 C50 C49 131.0(18) 8_556 .
C44 C50 C49 125.3(16) 8_556 .
N2 N1 C13 101.5(10) . .
N2 N1 Zn6 125.5(9) . .
C13 N1 Zn6 132.8(9) . .
N1 N2 N3 117.9(9) . .
N1 N2 Zn4 121.9(9) . .
N3 N2 Zn4 120.2(8) . .
N2 N3 C14 101.1(10) . .
N2 N3 Zn5 125.1(8) . .
C14 N3 Zn5 133.7(10) . .
C15 N4 N5 102.0(7) . .
C15 N4 Zn1 136.0(7) . .
N5 N4 Zn1 121.9(6) . .
N6 N5 N4 110.8(6) . .
N6 N5 Zn2 124.3(6) . .
N4 N5 Zn2 124.9(6) . .
N5 N6 C16 107.7(7) . .
N5 N6 Zn3 122.7(6) . .
C16 N6 Zn3 129.5(7) . .
C17 N7 N8 105.6(10) . .
C17 N7 Zn6 133.5(7) . .
N8 N7 Zn6 120.7(7) . .
N7 N8 N7 111.1(11) . 6
N7 N8 Zn4 124.3(6) . .
N7 N8 Zn4 124.3(6) 6 .
N10 N9 N10 107.8(10) 6 .
N10 N9 Zn2 126.1(5) 6 .
N10 N9 Zn2 126.1(5) . .
N9 N10 C18 108.2(7) . .
N9 N10 Zn3 121.5(6) . .
C18 N10 Zn3 130.4(6) . .
C10 O1 Zn1 116.1(8) . .
C10 O2 Zn2 157.5(10) . .
C4 O3 Zn2 155.7(7) . .
C4 O4 Zn3 122.9(7) . .
C7 O5 Zn5 122.1(10) . .
C7 O6 Zn4 159.0(11) . .
C1 O7 Zn4 150.5(7) . .
C1 O8 Zn6 118.1(7) . .
C19 O9 Zn3 68.8(6) . .
C19 O10 Zn3 83.0(8) . .
C49 O11 Zn6 91.6(9) . .
C49 O12 Zn6 71.0(7) . .
C45 O13 O13 25.2(11) . 6
C45 O13 Zn5 86.6(9) . .
O13 O13 Zn5 65.2(3) 6 .
C31 O14 Zn1 79.0(10) . .
O1 Zn1 N4 108.0(3) . 6
O1 Zn1 N4 108.0(3) . .
N4 Zn1 N4 99.7(4) 6 .
O1 Zn1 O14 107.3(3) . 6
N4 Zn1 O14 89.6(3) 6 6
N4 Zn1 O14 138.5(3) . 6
O1 Zn1 O14 107.3(3) . .
N4 Zn1 O14 138.5(3) 6 .
N4 Zn1 O14 89.6(3) . .
O14 Zn1 O14 59.3(4) 6 .
O1 Zn1 C31 110.8(5) . .
N4 Zn1 C31 114.8(3) 6 .
N4 Zn1 C31 114.8(3) . .
O14 Zn1 C31 29.6(2) 6 .
O14 Zn1 C31 29.6(2) . .
O2 Zn2 O3 87.8(2) . .
O2 Zn2 O3 87.8(2) . 6
O3 Zn2 O3 87.2(3) . 6
O2 Zn2 N9 177.9(3) . .
O3 Zn2 N9 90.7(2) . .
O3 Zn2 N9 90.7(2) 6 .
O2 Zn2 N5 90.5(3) . 6
O3 Zn2 N5 177.6(2) . 6
O3 Zn2 N5 91.0(2) 6 6
N9 Zn2 N5 90.9(3) . 6
O2 Zn2 N5 90.5(3) . .
O3 Zn2 N5 91.0(2) . .
O3 Zn2 N5 177.6(2) 6 .
N9 Zn2 N5 90.9(3) . .
N5 Zn2 N5 90.7(4) 6 .
O4 Zn3 N10 107.4(2) . .
O4 Zn3 N6 108.8(3) . .
N10 Zn3 N6 98.0(3) . .
O4 Zn3 O10 105.8(3) . .
N10 Zn3 O10 140.2(3) . .
N6 Zn3 O10 91.5(3) . .
O4 Zn3 C19 106.9(3) . .
N10 Zn3 C19 118.0(4) . .
N6 Zn3 C19 117.1(4) . .
O10 Zn3 C19 29.0(3) . .
O4 Zn3 O9 103.0(3) . .
N10 Zn3 O9 92.2(3) . .
N6 Zn3 O9 141.7(3) . .
O10 Zn3 O9 59.2(3) . .
C19 Zn3 O9 30.2(3) . .
O7 Zn4 O7 87.1(3) . 6
O7 Zn4 O6 88.1(2) . .
O7 Zn4 O6 88.1(2) 6 .
O7 Zn4 N8 91.5(3) . .
O7 Zn4 N8 91.5(3) 6 .
O6 Zn4 N8 179.5(4) . .
O7 Zn4 N2 176.6(3) . 6
O7 Zn4 N2 89.8(3) 6 6
O6 Zn4 N2 90.6(3) . 6
N8 Zn4 N2 89.8(3) . 6
O7 Zn4 N2 89.8(3) . .
O7 Zn4 N2 176.6(3) 6 .
O6 Zn4 N2 90.6(3) . .
N8 Zn4 N2 89.8(3) . .
N2 Zn4 N2 93.4(5) 6 .
O5 Zn5 N3 108.8(3) . .
O5 Zn5 N3 108.8(3) . 6
N3 Zn5 N3 99.0(6) . 6
O5 Zn5 O13 105.7(4) . 6
N3 Zn5 O13 136.1(4) . 6
N3 Zn5 O13 94.6(5) 6 6
O5 Zn5 O13 105.7(4) . .
N3 Zn5 O13 94.6(5) . .
N3 Zn5 O13 136.1(4) 6 .
O13 Zn5 O13 49.7(7) 6 .
O5 Zn5 C45 113.3(7) . .
N3 Zn5 C45 112.9(5) . .
N3 Zn5 C45 112.9(5) 6 .
O13 Zn5 C45 25.5(3) 6 .
O13 Zn5 C45 25.5(3) . .
N1 Zn6 O8 109.4(3) . .
N1 Zn6 N7 101.5(4) . .
O8 Zn6 N7 108.1(3) . .
N1 Zn6 O11 97.7(4) . .
O8 Zn6 O11 104.4(3) . .
N7 Zn6 O11 133.8(4) . .
N1 Zn6 C49 118.7(6) . .
O8 Zn6 C49 107.4(4) . .
N7 Zn6 C49 111.3(5) . .
O11 Zn6 C49 25.6(4) . .
N1 Zn6 O12 143.5(4) . .
O8 Zn6 O12 100.2(3) . .
N7 Zn6 O12 88.8(4) . .
O11 Zn6 O12 53.4(4) . .
C49 Zn6 O12 28.2(4) . .
C2 S1 C3 93.0(4) . .
C8 S2 C9 95.9(7) . .

loop_
_geom_bond_atom_site_label_1
_geom_bond_atom_site_label_2
_geom_bond_distance
_geom_bond_site_symmetry_2
C1 O8 1.246(11) .
C1 O7 1.283(10) .
C1 C2 1.540(12) .
C2 C6 1.392(11) .
C2 S1 1.668(8) .
C3 C5 1.362(11) .
C3 C4 1.448(11) .
C3 S1 1.676(9) .
C4 O3 1.269(10) .
C4 O4 1.271(10) .
C5 C6 1.449(12) .
C5 H5 0.9300 .
C6 H6 0.9300 .
C7 O6 1.251(16) .
C7 O5 1.295(17) .
C7 C8 1.439(17) .
C8 C12 1.358(19) .
C8 S2 1.664(13) .
C9 C11 1.391(16) .
C9 C10 1.435(15) .
C9 S2 1.698(12) .
C10 O2 1.179(14) .
C10 O1 1.355(14) .
C11 C12 1.45(2) .
C11 H11 0.9300 .
C12 H12 0.9300 .
C13 C14 1.359(14) .
C13 N1 1.385(13) .
C13 H13 0.9300 .
C14 N3 1.368(13) .
C14 H14 0.9300 .
C15 C16 1.295(10) .
C15 N4 1.338(10) .
C15 H15 0.9300 .
C16 N6 1.343(9) .
C16 H16 0.9300 .
C17 N7 1.283(11) .
C17 C17 1.431(18) 6
C17 H17 0.9300 .
C18 C18 1.299(15) 6
C18 N10 1.374(9) .
C18 H18 0.9300 .
C19 O10 1.099(11) .
C19 O9 1.216(11) .
C19 C20 1.771(13) .
C19 Zn3 2.252(10) .
C20 C21 1.286(13) .
C20 C25 1.313(13) .
C21 C22 1.495(13) .
C21 H21 0.9300 .
C22 C23 1.347(13) .
C22 H22 0.9300 .
C23 C24 1.332(13) .
C23 C27 1.524(13) .
C24 C25 1.454(13) .
C24 H24 0.9300 .
C25 H25 0.9300 .
C26 C27 1.387(11) .
C26 C27 1.387(11) 6_565
C26 H26 0.9300 .
C27 C28 1.428(11) .
C28 C29 1.368(11) .
C28 H28 0.9300 .
C29 C28 1.368(11) 6_565
C29 C30 1.54(2) .
C30 C48 1.419(19) 8_455
C30 C48 1.419(19) 3_455
C31 O14 1.161(9) .
C31 O14 1.161(9) 6
C31 C32 1.690(19) .
C31 Zn1 2.305(15) .
C32 C33 1.233(16) .
C32 C33 1.233(16) 6
C33 C34 1.589(18) .
C33 H33 0.9300 .
C34 C35 1.273(15) .
C34 H34 0.9300 .
C35 C34 1.273(15) 6
C35 C36 1.528(18) .
C36 C37 1.378(11) 6
C36 C37 1.378(11) .
C37 C38 1.424(13) .
C37 H37 0.9300 .
C38 C39 1.391(13) .
C38 C40 1.486(14) .
C39 C38 1.391(13) 6
C39 H39 0.9300 .
C40 C41 1.369(15) .
C40 C43 1.420(16) .
C41 C42 1.520(16) .
C41 H41 0.9300 .
C42 C50 1.249(15) 8_454
C42 H42 0.9300 .
C43 C44 1.477(17) .
C43 H43 0.9300 .
C44 C50 1.426(16) 8_454
C44 H44 0.9300 .
C45 O13 1.006(13) 6
C45 O13 1.006(13) .
C45 C46 1.69(2) .
C45 Zn5 2.331(10) .
C46 C47 1.23(2) 6
C46 C47 1.23(2) .
C47 C48 1.55(2) .
C47 C47 1.97(4) 6
C47 H47 0.9300 .
C48 C30 1.419(19) 3_545
C48 H48 0.9300 .
C49 O11 1.005(15) .
C49 O12 1.161(16) .
C49 C50 1.548(9) .
C49 Zn6 2.321(8) .
C50 C42 1.249(16) 8_556
C50 C44 1.426(16) 8_556
N1 N2 1.333(10) .
N1 Zn6 1.920(10) .
N2 N3 1.340(9) .
N2 Zn4 2.200(8) .
N3 Zn5 2.018(9) .
N4 N5 1.343(7) .
N4 Zn1 1.996(7) .
N5 N6 1.326(7) .
N5 Zn2 2.143(7) .
N6 Zn3 2.032(7) .
N7 N8 1.368(8) .
N7 Zn6 1.992(9) .
N8 N7 1.368(8) 6
N8 Zn4 2.187(11) .
N9 N10 1.328(8) 6
N9 N10 1.328(8) .
N9 Zn2 2.113(11) .
N10 Zn3 2.020(6) .
O1 Zn1 1.977(9) .
O2 Zn2 2.004(8) .
O3 Zn2 2.098(6) .
O4 Zn3 1.946(6) .
O5 Zn5 1.918(9) .
O6 Zn4 2.091(9) .
O7 Zn4 2.059(6) .
O8 Zn6 1.915(6) .
O9 Zn3 2.386(8) .
O10 Zn3 2.105(8) .
O11 Zn6 2.064(9) .
O12 Zn6 2.423(11) .
O13 O13 1.82(2) 6
O13 Zn5 2.164(11) .
O14 Zn1 2.224(9) .
Zn1 N4 1.996(7) 6
Zn1 O14 2.224(9) 6
Zn2 O3 2.098(6) 6
Zn2 N5 2.143(7) 6
Zn4 O7 2.059(6) 6
Zn4 N2 2.200(8) 6
Zn5 N3 2.018(9) 6
Zn5 O13 2.164(11) 6

loop_
_geom_torsion_atom_site_label_1
_geom_torsion_atom_site_label_2
_geom_torsion_atom_site_label_3
_geom_torsion_atom_site_label_4
_geom_torsion
_geom_torsion_site_symmetry_1
_geom_torsion_site_symmetry_4
O8 C1 C2 C6 1.5(14) . .
O7 C1 C2 C6 -177.8(8) . .
O8 C1 C2 S1 -179.0(7) . .
O7 C1 C2 S1 1.7(12) . .
C5 C3 C4 O3 178.3(9) . .
S1 C3 C4 O3 8.6(12) . .
C5 C3 C4 O4 -13.3(15) . .
S1 C3 C4 O4 177.0(7) . .
C4 C3 C5 C6 -175.6(9) . .
S1 C3 C5 C6 -5.0(11) . .
C1 C2 C6 C5 179.6(8) . .
S1 C2 C6 C5 0.1(11) . .
C3 C5 C6 C2 3.2(12) . .
O6 C7 C8 C12 180.000(6) . .
O5 C7 C8 C12 0.000(7) . .
O6 C7 C8 S2 0.000(6) . .
O5 C7 C8 S2 180.000(4) . .
C11 C9 C10 O2 180.000(3) . .
S2 C9 C10 O2 0.000(6) . .
C11 C9 C10 O1 0.000(4) . .
S2 C9 C10 O1 180.000(2) . .
C10 C9 C11 C12 180.000(7) . .
S2 C9 C11 C12 0.000(7) . .
C7 C8 C12 C11 180.000(5) . .
S2 C8 C12 C11 0.000(3) . .
C9 C11 C12 C8 0.000(5) . .
N1 C13 C14 N3 -3.3(14) . .
N4 C15 C16 N6 2.6(10) . .
O10 C19 C20 C21 4.3(15) . .
O9 C19 C20 C21 -179.0(11) . .
Zn3 C19 C20 C21 70(10) . .
O10 C19 C20 C25 -177.6(11) . .
O9 C19 C20 C25 -1.0(14) . .
Zn3 C19 C20 C25 -112(10) . .
C25 C20 C21 C22 3.7(19) . .
C19 C20 C21 C22 -178.1(9) . .
C20 C21 C22 C23 -2.6(18) . .
C21 C22 C23 C24 4.5(18) . .
C21 C22 C23 C27 170.8(9) . .
C22 C23 C24 C25 -7.1(18) . .
C27 C23 C24 C25 -173.2(9) . .
C21 C20 C25 C24 -6.4(18) . .
C19 C20 C25 C24 175.6(9) . .
C23 C24 C25 C20 8.1(18) . .
C27 C26 C27 C28 8(2) 6_565 .
C27 C26 C27 C23 -179.1(8) 6_565 .
C24 C23 C27 C26 142.1(12) . .
C22 C23 C27 C26 -25.1(17) . .
C24 C23 C27 C28 -45.2(15) . .
C22 C23 C27 C28 147.6(10) . .
C26 C27 C28 C29 -0.4(17) . .
C23 C27 C28 C29 -173.4(11) . .
C27 C28 C29 C28 -7(2) . 6_565
C27 C28 C29 C30 -175.4(12) . .
C28 C29 C30 C48 -27(2) . 8_455
C28 C29 C30 C48 165.2(16) 6_565 8_455
C28 C29 C30 C48 -165.2(16) . 3_455
C28 C29 C30 C48 27(2) 6_565 3_455
O14 C31 C32 C33 -171.0(18) . .
O14 C31 C32 C33 11(2) 6 .
Zn1 C31 C32 C33 -80.0(17) . .
O14 C31 C32 C33 -11(2) . 6
O14 C31 C32 C33 171.0(18) 6 6
Zn1 C31 C32 C33 80.0(17) . 6
C33 C32 C33 C34 14(4) 6 .
C31 C32 C33 C34 174.6(12) . .
C32 C33 C34 C35 3(3) . .
C33 C34 C35 C34 -21(3) . 6
C33 C34 C35 C36 179.2(12) . .
C34 C35 C36 C37 -12(2) . 6
C34 C35 C36 C37 -171.9(15) 6 6
C34 C35 C36 C37 171.9(15) . .
C34 C35 C36 C37 12(2) 6 .
C37 C36 C37 C38 5(2) 6 .
C35 C36 C37 C38 -178.9(12) . .
C36 C37 C38 C39 -2(2) . .
C36 C37 C38 C40 177.8(12) . .
C37 C38 C39 C38 -2(3) . 6
C40 C38 C39 C38 178.8(10) . 6
C39 C38 C40 C41 -30(2) . .
C37 C38 C40 C41 150.6(12) . .
C39 C38 C40 C43 137.4(15) . .
C37 C38 C40 C43 -42.1(18) . .
C43 C40 C41 C42 8(2) . .
C38 C40 C41 C42 174.8(11) . .
C40 C41 C42 C50 -2(3) . 8_454
C41 C40 C43 C44 -9(2) . .
C38 C40 C43 C44 -175.1(11) . .
C40 C43 C44 C50 3(3) . 8_454
O13 C45 C46 C47 -40(3) 6 6
O13 C45 C46 C47 172(2) . 6
Zn5 C45 C46 C47 -113.7(19) . 6
O13 C45 C46 C47 -172(2) 6 .
O13 C45 C46 C47 40(3) . .
Zn5 C45 C46 C47 113.7(19) . .
C47 C46 C47 C48 61(3) 6 .
C45 C46 C47 C48 -161.5(16) . .
C45 C46 C47 C47 138(3) . 6
C46 C47 C48 C30 -62(2) . 3_545
C47 C47 C48 C30 -30.2(14) 6 3_545
O11 C49 C50 C42 -12(3) . 8_556
O12 C49 C50 C42 -170.9(17) . 8_556
Zn6 C49 C50 C42 -49(6) . 8_556
O11 C49 C50 C44 167.9(16) . 8_556
O12 C49 C50 C44 9(2) . 8_556
Zn6 C49 C50 C44 131(4) . 8_556
C14 C13 N1 N2 1.9(12) . .
C14 C13 N1 Zn6 178.0(8) . .
C13 N1 N2 N3 0.0(12) . .
Zn6 N1 N2 N3 -176.4(6) . .
C13 N1 N2 Zn4 -179.2(6) . .
Zn6 N1 N2 Zn4 4.3(11) . .
N1 N2 N3 C14 -1.8(12) . .
Zn4 N2 N3 C14 177.4(6) . .
N1 N2 N3 Zn5 177.6(7) . .
Zn4 N2 N3 Zn5 -3.2(11) . .
C13 C14 N3 N2 3.0(12) . .
C13 C14 N3 Zn5 -176.4(8) . .
C16 C15 N4 N5 -1.9(10) . .
C16 C15 N4 Zn1 174.7(6) . .
C15 N4 N5 N6 0.4(8) . .
Zn1 N4 N5 N6 -176.8(5) . .
C15 N4 N5 Zn2 -178.8(5) . .
Zn1 N4 N5 Zn2 4.0(9) . .
N4 N5 N6 C16 1.1(9) . .
Zn2 N5 N6 C16 -179.7(5) . .
N4 N5 N6 Zn3 177.8(5) . .
Zn2 N5 N6 Zn3 -3.0(8) . .
C15 C16 N6 N5 -2.1(9) . .
C15 C16 N6 Zn3 -178.5(6) . .
C17 C17 N7 N8 -1.7(9) 6 .
C17 C17 N7 Zn6 -176.8(7) 6 .
C17 N7 N8 N7 2.9(15) . 6
Zn6 N7 N8 N7 178.7(4) . 6
C17 N7 N8 Zn4 176.4(7) . .
Zn6 N7 N8 Zn4 -7.8(13) . .
N10 N9 N10 C18 1.4(11) 6 .
Zn2 N9 N10 C18 -175.9(6) . .
N10 N9 N10 Zn3 -178.2(3) 6 .
Zn2 N9 N10 Zn3 4.4(10) . .
C18 C18 N10 N9 -0.9(7) 6 .
C18 C18 N10 Zn3 178.8(4) 6 .
O2 C10 O1 Zn1 0.000(3) . .
C9 C10 O1 Zn1 180.000(2) . .
O1 C10 O2 Zn2 0.000(8) . .
C9 C10 O2 Zn2 180.000(6) . .
O4 C4 O3 Zn2 13(2) . .
C3 C4 O3 Zn2 -178.7(9) . .
O3 C4 O4 Zn3 -9.4(13) . .
C3 C4 O4 Zn3 -177.3(6) . .
O6 C7 O5 Zn5 0.000(8) . .
C8 C7 O5 Zn5 180.000(3) . .
O5 C7 O6 Zn4 0.000(5) . .
C8 C7 O6 Zn4 180.000(3) . .
O8 C1 O7 Zn4 2(2) . .
C2 C1 O7 Zn4 -178.7(8) . .
O7 C1 O8 Zn6 1.1(15) . .
C2 C1 O8 Zn6 -178.0(6) . .
O10 C19 O9 Zn3 -2(2) . .
C20 C19 O9 Zn3 -175.4(6) . .
O9 C19 O10 Zn3 2(2) . .
C20 C19 O10 Zn3 175.2(6) . .
O12 C49 O11 Zn6 -23(3) . .
C50 C49 O11 Zn6 -169.7(9) . .
O11 C49 O12 Zn6 20(3) . .
C50 C49 O12 Zn6 166.8(12) . .
C46 C45 O13 O13 140(5) . 6
Zn5 C45 O13 O13 -31(4) . 6
O13 C45 O13 Zn5 31(4) 6 .
C46 C45 O13 Zn5 170.7(16) . .
O14 C31 O14 Zn1 -4(3) 6 .
C32 C31 O14 Zn1 178.6(11) . .
C10 O1 Zn1 N4 -53.5(3) . 6
C10 O1 Zn1 N4 53.5(3) . .
C10 O1 Zn1 O14 -148.8(2) . 6
C10 O1 Zn1 O14 148.8(2) . .
C10 O1 Zn1 C31 180.000(2) . .
C15 N4 Zn1 O1 113.7(8) . .
N5 N4 Zn1 O1 -70.2(6) . .
C15 N4 Zn1 N4 -133.6(7) . 6
N5 N4 Zn1 N4 42.4(7) . 6
C15 N4 Zn1 O14 -33.2(11) . 6
N5 N4 Zn1 O14 142.9(6) . 6
C15 N4 Zn1 O14 5.7(8) . .
N5 N4 Zn1 O14 -178.3(6) . .
C15 N4 Zn1 C31 -10.4(10) . .
N5 N4 Zn1 C31 165.7(6) . .
C31 O14 Zn1 O1 101.8(10) . .
C31 O14 Zn1 N4 -45.3(12) . 6
C31 O14 Zn1 N4 -149.5(10) . .
C31 O14 Zn1 O14 1.6(11) . 6
O14 C31 Zn1 O1 -88.6(9) . .
O14 C31 Zn1 O1 88.6(9) 6 .
C32 C31 Zn1 O1 180.00(6) . .
O14 C31 Zn1 N4 148.7(8) . 6
O14 C31 Zn1 N4 -34.0(11) 6 6
C32 C31 Zn1 N4 57.3(3) . 6
O14 C31 Zn1 N4 34.0(11) . .
O14 C31 Zn1 N4 -148.7(8) 6 .
C32 C31 Zn1 N4 -57.3(3) . .
O14 C31 Zn1 O14 -177.3(19) . 6
C32 C31 Zn1 O14 91.4(9) . 6
O14 C31 Zn1 O14 177.3(19) 6 .
C32 C31 Zn1 O14 -91.4(10) . .
C10 O2 Zn2 O3 -136.36(14) . .
C10 O2 Zn2 O3 136.36(14) . 6
C10 O2 Zn2 N9 180.00(5) . .
C10 O2 Zn2 N5 45.4(2) . 6
C10 O2 Zn2 N5 -45.4(2) . .
C4 O3 Zn2 O2 129.2(15) . .
C4 O3 Zn2 O3 -142.9(14) . 6
C4 O3 Zn2 N9 -52.3(15) . .
C4 O3 Zn2 N5 175(100) . 6
C4 O3 Zn2 N5 38.7(15) . .
N10 N9 Zn2 O2 -88.5(8) 6 .
N10 N9 Zn2 O2 88.5(8) . .
N10 N9 Zn2 O3 -132.1(8) 6 .
N10 N9 Zn2 O3 44.8(8) . .
N10 N9 Zn2 O3 -44.8(8) 6 6
N10 N9 Zn2 O3 132.1(8) . 6
N10 N9 Zn2 N5 46.2(8) 6 6
N10 N9 Zn2 N5 -136.9(8) . 6
N10 N9 Zn2 N5 136.9(8) 6 .
N10 N9 Zn2 N5 -46.2(8) . .
N6 N5 Zn2 O2 -133.6(6) . .
N4 N5 Zn2 O2 45.5(6) . .
N6 N5 Zn2 O3 -45.8(6) . .
N4 N5 Zn2 O3 133.3(6) . .
N6 N5 Zn2 O3 -88(7) . 6
N4 N5 Zn2 O3 91(7) . 6
N6 N5 Zn2 N9 44.9(6) . .
N4 N5 Zn2 N9 -136.0(6) . .
N6 N5 Zn2 N5 135.9(5) . 6
N4 N5 Zn2 N5 -45.1(7) . 6
C4 O4 Zn3 N10 58.0(8) . .
C4 O4 Zn3 N6 -47.1(8) . .
C4 O4 Zn3 O10 -144.3(7) . .
C4 O4 Zn3 C19 -174.5(7) . .
C4 O4 Zn3 O9 154.5(7) . .
N9 N10 Zn3 O4 -70.5(7) . .
C18 N10 Zn3 O4 109.9(7) . .
N9 N10 Zn3 N6 42.2(7) . .
C18 N10 Zn3 N6 -137.4(7) . .
N9 N10 Zn3 O10 144.2(7) . .
C18 N10 Zn3 O10 -35.4(9) . .
N9 N10 Zn3 C19 168.8(7) . .
C18 N10 Zn3 C19 -10.8(8) . .
N9 N10 Zn3 O9 -174.8(7) . .
C18 N10 Zn3 O9 5.6(7) . .
N5 N6 Zn3 O4 68.7(6) . .
C16 N6 Zn3 O4 -115.4(7) . .
N5 N6 Zn3 N10 -42.9(6) . .
C16 N6 Zn3 N10 133.1(7) . .
N5 N6 Zn3 O10 176.0(6) . .
C16 N6 Zn3 O10 -8.1(7) . .
N5 N6 Zn3 C19 -170.0(6) . .
C16 N6 Zn3 C19 5.9(8) . .
N5 N6 Zn3 O9 -146.7(6) . .
C16 N6 Zn3 O9 29.2(9) . .
C19 O10 Zn3 O4 -96.4(7) . .
C19 O10 Zn3 N10 49.3(9) . .
C19 O10 Zn3 N6 153.6(7) . .
C19 O10 Zn3 O9 -0.5(7) . .
O10 C19 Zn3 O4 92.3(7) . .
O9 C19 Zn3 O4 -86.9(6) . .
C20 C19 Zn3 O4 25(10) . .
O10 C19 Zn3 N10 -146.6(7) . .
O9 C19 Zn3 N10 34.2(7) . .
C20 C19 Zn3 N10 146(10) . .
O10 C19 Zn3 N6 -30.0(8) . .
O9 C19 Zn3 N6 150.9(6) . .
C20 C19 Zn3 N6 -97(10) . .
O9 C19 Zn3 O10 -179.2(12) . .
C20 C19 Zn3 O10 -67(10) . .
O10 C19 Zn3 O9 179.2(12) . .
C20 C19 Zn3 O9 112(10) . .
C19 O9 Zn3 O4 101.3(6) . .
C19 O9 Zn3 N10 -150.2(6) . .
C19 O9 Zn3 N6 -44.4(8) . .
C19 O9 Zn3 O10 0.5(7) . .
C1 O7 Zn4 O7 133.7(12) . 6
C1 O7 Zn4 O6 -138.1(13) . .
C1 O7 Zn4 N8 42.2(13) . .
C1 O7 Zn4 N2 155(6) . 6
C1 O7 Zn4 N2 -47.6(13) . .
C7 O6 Zn4 O7 136.42(16) . .
C7 O6 Zn4 O7 -136.42(16) . 6
C7 O6 Zn4 N8 180(25) . .
C7 O6 Zn4 N2 -46.7(3) . 6
C7 O6 Zn4 N2 46.7(3) . .
N7 N8 Zn4 O7 -42.7(9) . .
N7 N8 Zn4 O7 129.9(9) 6 .
N7 N8 Zn4 O7 -129.9(9) . 6
N7 N8 Zn4 O7 42.7(9) 6 6
N7 N8 Zn4 O6 -86(25) . .
N7 N8 Zn4 O6 86(25) 6 .
N7 N8 Zn4 N2 140.4(10) . 6
N7 N8 Zn4 N2 -47.0(10) 6 6
N7 N8 Zn4 N2 47.0(10) . .
N7 N8 Zn4 N2 -140.4(10) 6 .
N1 N2 Zn4 O7 46.1(7) . .
N3 N2 Zn4 O7 -133.1(7) . .
N1 N2 Zn4 O7 67(6) . 6
N3 N2 Zn4 O7 -112(6) . 6
N1 N2 Zn4 O6 134.2(7) . .
N3 N2 Zn4 O6 -45.0(7) . .
N1 N2 Zn4 N8 -45.4(7) . .
N3 N2 Zn4 N8 135.4(7) . .
N1 N2 Zn4 N2 -135.2(6) . 6
N3 N2 Zn4 N2 45.6(8) . 6
C7 O5 Zn5 N3 -53.5(3) . .
C7 O5 Zn5 N3 53.5(3) . 6
C7 O5 Zn5 O13 154.1(3) . 6
C7 O5 Zn5 O13 -154.1(3) . .
C7 O5 Zn5 C45 180.000(5) . .
N2 N3 Zn5 O5 70.7(8) . .
C14 N3 Zn5 O5 -110.1(10) . .
N2 N3 Zn5 N3 -42.9(10) . 6
C14 N3 Zn5 N3 136.4(9) . 6
N2 N3 Zn5 O13 -149.3(8) . 6
C14 N3 Zn5 O13 30.0(13) . 6
N2 N3 Zn5 O13 179.0(8) . .
C14 N3 Zn5 O13 -1.7(11) . .
N2 N3 Zn5 C45 -162.6(9) . .
C14 N3 Zn5 C45 16.6(12) . .
C45 O13 Zn5 O5 -111.3(19) . .
O13 O13 Zn5 O5 -97.5(2) 6 .
C45 O13 Zn5 N3 137.6(19) . .
O13 O13 Zn5 N3 151.5(3) 6 .
C45 O13 Zn5 N3 29(2) . 6
O13 O13 Zn5 N3 43.3(5) 6 6
C45 O13 Zn5 O13 -14(2) . 6
O13 O13 Zn5 C45 14(2) 6 .
O13 C45 Zn5 O5 -77.5(18) 6 .
O13 C45 Zn5 O5 77.5(18) . .
C46 C45 Zn5 O5 0.00(4) . .
O13 C45 Zn5 N3 158.2(16) 6 .
O13 C45 Zn5 N3 -47(2) . .
C46 C45 Zn5 N3 -124.3(4) . .
O13 C45 Zn5 N3 47(2) 6 6
O13 C45 Zn5 N3 -158.2(16) . 6
C46 C45 Zn5 N3 124.3(4) . 6
O13 C45 Zn5 O13 155(4) . 6
C46 C45 Zn5 O13 77.5(19) . 6
O13 C45 Zn5 O13 -155(4) 6 .
C46 C45 Zn5 O13 -77.5(19) . .
N2 N1 Zn6 O8 -71.4(9) . .
C13 N1 Zn6 O8 113.3(10) . .
N2 N1 Zn6 N7 42.6(9) . .
C13 N1 Zn6 N7 -132.6(10) . .
N2 N1 Zn6 O11 -179.6(8) . .
C13 N1 Zn6 O11 5.1(11) . .
N2 N1 Zn6 C49 164.8(8) . .
C13 N1 Zn6 C49 -10.4(12) . .
N2 N1 Zn6 O12 146.4(8) . .
C13 N1 Zn6 O12 -28.9(14) . .
C1 O8 Zn6 N1 52.3(8) . .
C1 O8 Zn6 N7 -57.4(8) . .
C1 O8 Zn6 O11 156.0(8) . .
C1 O8 Zn6 C49 -177.5(8) . .
C1 O8 Zn6 O12 -149.4(8) . .
C17 N7 Zn6 N1 134.5(11) . .
N8 N7 Zn6 N1 -40.0(9) . .
C17 N7 Zn6 O8 -110.5(10) . .
N8 N7 Zn6 O8 75.0(9) . .
C17 N7 Zn6 O11 21.9(13) . .
N8 N7 Zn6 O11 -152.6(8) . .
C17 N7 Zn6 C49 7.2(12) . .
N8 N7 Zn6 C49 -167.3(9) . .
C17 N7 Zn6 O12 -10.2(11) . .
N8 N7 Zn6 O12 175.3(9) . .
C49 O11 Zn6 N1 -147.2(12) . .
C49 O11 Zn6 O8 100.5(12) . .
C49 O11 Zn6 N7 -33.1(14) . .
C49 O11 Zn6 O12 8.3(11) . .
O11 C49 Zn6 N1 37.8(13) . .
O12 C49 Zn6 N1 -156.5(9) . .
C50 C49 Zn6 N1 79(5) . .
O11 C49 Zn6 O8 -86.9(12) . .
O12 C49 Zn6 O8 78.9(10) . .
C50 C49 Zn6 O8 -46(5) . .
O11 C49 Zn6 N7 155.0(11) . .
O12 C49 Zn6 N7 -39.3(11) . .
C50 C49 Zn6 N7 -164(5) . .
O12 C49 Zn6 O11 165.7(19) . .
C50 C49 Zn6 O11 41(4) . .
O11 C49 Zn6 O12 -165.7(19) . .
C50 C49 Zn6 O12 -125(5) . .
C49 O12 Zn6 N1 36.0(13) . .
C49 O12 Zn6 O8 -108.0(10) . .
C49 O12 Zn6 N7 143.9(10) . .
C49 O12 Zn6 O11 -7.6(10) . .
C6 C2 S1 C3 -2.5(7) . .
C1 C2 S1 C3 178.0(8) . .
C5 C3 S1 C2 4.3(8) . .
C4 C3 S1 C2 175.3(8) . .
C12 C8 S2 C9 0.000(5) . .
C7 C8 S2 C9 180.000(5) . .
C11 C9 S2 C8 0.000(2) . .
C10 C9 S2 C8 180.000(2) . .
